data_7246126
loop_
_publ_author_name
'Zhao, Mingming'
'Guo, Yiming'
'Wang, Qi'
'Liu, Lanqi'
'Zhang, Shujie'
'Guo, Wei'
'Wu, Lin-Ping'
'Qiu, Fayang G.'

_publ_section_title
;
 Synthesis of 2-iminothiazolidin-4-ones via copper-catalyzed [2 + 1 + 2]
 tandem annulation
;
_journal_issue 4
_journal_name_full 'RSC Advances'
_journal_page_first 2220
_journal_page_last 2224
_journal_paper_doi 10.1039/D2RA07872D
_journal_volume 13
_journal_year 2023
_chemical_formula_moiety '0.211(C13 H14 N2 O3 S)'
_chemical_formula_sum 'C H N O S'
_chemical_formula_weight 75.09
_space_group_crystal_system monoclinic
_space_group_IT_number 14
_space_group_name_Hall '-P 2ybc'
_space_group_name_H-M_alt 'P 1 21/c 1'
_atom_sites_solution_hydrogens geom
_atom_sites_solution_primary dual
_audit_creation_date 2022-07-11
_audit_creation_method
;
Olex2 1.3
(compiled 2020.11.12 svn.r5f609507 for OlexSys, GUI svn.r6408)
;
_audit_update_record
;
2022-07-13 deposited with the CCDC.	2023-01-03 downloaded from the CCDC.
;
_cell_angle_alpha 90
_cell_angle_beta 108.935(2)
_cell_angle_gamma 90
_cell_formula_units_Z 19
_cell_length_a 18.5249(3)
_cell_length_b 5.74470(10)
_cell_length_c 12.9917(2)
_cell_measurement_reflns_used 4810
_cell_measurement_temperature 99.99(10)
_cell_measurement_theta_max 77.1130
_cell_measurement_theta_min 5.0390
_cell_volume 1307.76(4)
_computing_cell_refinement 'CrysAlisPro 1.171.39.33c (Rigaku OD, 2017)'
_computing_data_collection 'CrysAlisPro 1.171.39.33c (Rigaku OD, 2017)'
_computing_data_reduction 'CrysAlisPro 1.171.39.33c (Rigaku OD, 2017)'
_computing_molecular_graphics 'Olex2 1.3 (Dolomanov et al., 2009)'
_computing_publication_material 'Olex2 1.3 (Dolomanov et al., 2009)'
_computing_structure_refinement 'SHELXL 2014/7 (Sheldrick, 2015)'
_computing_structure_solution 'SHELXT 2014/5 (Sheldrick, 2014)'
_diffrn_ambient_environment N~2~
_diffrn_ambient_temperature 99.99(10)
_diffrn_detector 'CCD plate'
_diffrn_measured_fraction_theta_full 0.997
_diffrn_measured_fraction_theta_max 0.951
_diffrn_measurement_details
;
List of Runs (angles in degrees, time in seconds):

  # Type    Start    End  Width  t~exp~   \w     \q     \k     \f   Frames
#--------------------------------------------------------------------------
  1  \w    -56.00 -31.00   0.50    0.50    --    0.90 -36.00  21.00   50
  2  \w     10.00  35.00   0.50    0.50    --    0.90  36.00 178.00   50
  3  \w     48.00  73.00   0.50    0.50    --  105.10 -36.00  21.00   50
  4  \w    138.00 182.00   0.50    0.50    --  105.10  36.00 178.00   88
  5  \w    -39.00  13.00   0.50    0.50    --   -0.90 -82.00 120.00  104
  6  \w    -37.00  26.00   0.50    0.50    --   -0.90 -82.00  30.00  126
  7  \w    -47.00 -13.00   0.50    0.50    --   -0.90 -77.00-180.00   68
  8  \w     82.00 127.00   0.50    0.50    --  105.10  82.00 120.00   90
  9  \w    150.00 191.00   0.50    0.50    --  105.10  38.00 -60.00   82
 10  \w     82.00 194.00   0.50    0.50    --  105.10  82.00  90.00  224
 11  \w     75.00 119.00   0.50    0.50    --  105.10 -77.00 150.00   88
 12  \w    110.00 136.00   0.50    0.50    --  105.10  38.00 -60.00   52
 13  \w     98.00 123.00   0.50    0.50    --  105.10  38.00  60.00   50
 14  \w    161.00 187.00   0.50    0.50    --  105.10  38.00  60.00   52
 15  \w     73.00 194.00   0.50    0.50    --  105.10  19.00-120.00  242
 16  \w     19.00 106.00   0.50    0.50    --  105.10 -38.00-150.00  174
;
_diffrn_measurement_device 'four-circle diffractometer'
_diffrn_measurement_device_type 'XtaLAB AFC12 (RINC): Kappa single'
_diffrn_measurement_method '\w scans'
_diffrn_orient_matrix_type 'CrysAlisPro convention (1999,Acta A55,543-557)'
_diffrn_orient_matrix_UB_11 0.0003178000
_diffrn_orient_matrix_UB_12 -0.0250901000
_diffrn_orient_matrix_UB_13 -0.1179187000
_diffrn_orient_matrix_UB_21 0.0779208000
_diffrn_orient_matrix_UB_22 0.1236714000
_diffrn_orient_matrix_UB_23 0.0312654000
_diffrn_orient_matrix_UB_31 0.0407478000
_diffrn_orient_matrix_UB_32 -0.2365693000
_diffrn_orient_matrix_UB_33 0.0288409000
_diffrn_radiation_monochromator mirror
_diffrn_radiation_probe x-ray
_diffrn_radiation_type 'Cu K\a'
_diffrn_radiation_wavelength 1.54184
_diffrn_reflns_av_R_equivalents 0.0231
_diffrn_reflns_av_unetI/netI 0.0269
_diffrn_reflns_Laue_measured_fraction_full 0.997
_diffrn_reflns_Laue_measured_fraction_max 0.951
_diffrn_reflns_limit_h_max 23
_diffrn_reflns_limit_h_min -22
_diffrn_reflns_limit_k_max 6
_diffrn_reflns_limit_k_min -6
_diffrn_reflns_limit_l_max 15
_diffrn_reflns_limit_l_min -16
_diffrn_reflns_number 6834
_diffrn_reflns_point_group_measured_fraction_full 0.997
_diffrn_reflns_point_group_measured_fraction_max 0.951
_diffrn_reflns_theta_full 67.684
_diffrn_reflns_theta_max 77.734
_diffrn_reflns_theta_min 5.048
_diffrn_source 'Rotating-anode X-ray tube (dual wavelength)'
_diffrn_source_type 'Rigaku (Cu) X-ray DW Source'
_exptl_absorpt_coefficient_mu 8.045
_exptl_absorpt_correction_T_max 1.00000
_exptl_absorpt_correction_T_min 0.45854
_exptl_absorpt_correction_type multi-scan
_exptl_absorpt_process_details
;
CrysAlisPro 1.171.39.33c (Rigaku Oxford Diffraction, 2017)
Empirical absorption correction using spherical harmonics,
 implemented in SCALE3 ABSPACK scaling algorithm.
;
_exptl_crystal_density_diffrn 1.812
_exptl_crystal_F_000 722
_refine_diff_density_max 0.315
_refine_diff_density_min -0.353
_refine_diff_density_rms 0.049
_refine_ls_extinction_method none
_refine_ls_goodness_of_fit_ref 1.111
_refine_ls_hydrogen_treatment constr
_refine_ls_matrix_type full
_refine_ls_number_parameters 173
_refine_ls_number_reflns 2654
_refine_ls_number_restraints 0
_refine_ls_restrained_S_all 1.111
_refine_ls_R_factor_all 0.0363
_refine_ls_R_factor_gt 0.0351
_refine_ls_shift/su_max 0.001
_refine_ls_shift/su_mean 0.000
_refine_ls_structure_factor_coef Fsqd
_refine_ls_weighting_details 'w=1/[\s^2^(Fo^2^)+(0.0622P)^2^+0.2732P] where P=(Fo^2^+2Fc^2^)/3'
_refine_ls_weighting_scheme calc
_refine_ls_wR_factor_gt 0.1016
_refine_ls_wR_factor_ref 0.1029
_reflns_Friedel_coverage 0.000
_reflns_number_gt 2488
_reflns_number_total 2654
_reflns_threshold_expression 'I > 2\s(I)'
_cod_data_source_file d2ra07872d2.cif
_cod_data_source_block lj-0704
_cod_database_code 7246126
_shelx_shelxl_version_number 2014/7
_chemical_oxdiff_formula 'C N O H S '
_shelx_space_group_comment
;
The symmetry employed for this shelxl refinement is uniquely defined
by the following loop, which should always be used as a source of
symmetry information in preference to the above space-group names.
They are only intended as comments.
;
_reflns_odcompleteness_completeness 99.54
_reflns_odcompleteness_iscentric 1
_reflns_odcompleteness_theta 66.97
_olex2_refinement_description
;
1. Fixed Uiso
 At 1.2 times of:
  All C(H) groups, All C(H,H) groups
 At 1.5 times of:
  All C(H,H,H) groups
2.a Secondary CH2 refined with riding coordinates:
 C4(H4A,H4B), C12(H12A,H12B), C1(H1A,H1B)
2.b Aromatic/amide H refined with riding coordinates:
 C7(H7), C6(H6), C9(H9), C8(H8), C10(H10)
2.c Idealised Me refined as rotating group:
 C13(H13A,H13B,H13C)
;
_olex2_submission_special_instructions 'No special instructions were received'
_oxdiff_exptl_absorpt_empirical_details
;
Empirical correction (ABSPACK) includes:
- Absorption correction using spherical harmonics
- Frame scaling
;
_oxdiff_exptl_absorpt_empirical_full_max 2.309
_oxdiff_exptl_absorpt_empirical_full_min 0.535

loop_
_space_group_symop_operation_xyz
'x, y, z'
'-x, y+1/2, -z+1/2'
'-x, -y, -z'
'x, -y-1/2, z-1/2'

loop_
_atom_site_label
_atom_site_type_symbol
_atom_site_fract_x
_atom_site_fract_y
_atom_site_fract_z
_atom_site_U_iso_or_equiv
_atom_site_adp_type
_atom_site_occupancy
_atom_site_site_symmetry_order
_atom_site_calc_flag
_atom_site_refinement_flags_posn
_atom_site_refinement_flags_adp
_atom_site_refinement_flags_occupancy
_atom_site_disorder_assembly
_atom_site_disorder_group
S1 S 0.31132(2) 0.26053(6) 0.64716(3) 0.02649(13) Uani 1 1 d . . . . .
O3 O 0.39120(5) 0.59007(17) 0.40106(7) 0.0281(2) Uani 1 1 d . . . . .
O2 O 0.36898(5) 0.63386(18) 0.56065(7) 0.0305(2) Uani 1 1 d . . . . .
O1 O 0.17342(7) -0.24493(17) 0.52033(9) 0.0351(3) Uani 1 1 d . . . . .
N2 N 0.31305(6) 0.3367(2) 0.43782(9) 0.0253(2) Uani 1 1 d . . . . .
N1 N 0.24019(6) 0.03944(19) 0.46851(9) 0.0245(2) Uani 1 1 d . . . . .
C11 C 0.35902(7) 0.5291(2) 0.47596(10) 0.0245(3) Uani 1 1 d . . . . .
C3 C 0.28949(7) 0.2229(2) 0.50645(10) 0.0233(3) Uani 1 1 d . . . . .
C5 C 0.14897(7) 0.1354(2) 0.28497(10) 0.0237(3) Uani 1 1 d . . . . .
C7 C 0.12404(7) 0.3313(2) 0.32635(11) 0.0257(3) Uani 1 1 d . . . . .
H7 H 0.1445 0.3668 0.4000 0.031 Uiso 1 1 calc R U . . .
C2 C 0.21834(7) -0.0858(2) 0.54465(11) 0.0263(3) Uani 1 1 d . . . . .
C4 C 0.21197(7) -0.0222(2) 0.35331(10) 0.0250(3) Uani 1 1 d . . . . .
H4A H 0.1931 -0.1809 0.3464 0.030 Uiso 1 1 calc R U . . .
H4B H 0.2542 -0.0173 0.3246 0.030 Uiso 1 1 calc R U . . .
C6 C 0.11684(8) 0.0821(2) 0.17481(11) 0.0284(3) Uani 1 1 d . . . . .
H6 H 0.1325 -0.0505 0.1469 0.034 Uiso 1 1 calc R U . . .
C12 C 0.44274(8) 0.7875(2) 0.42869(11) 0.0280(3) Uani 1 1 d . . . . .
H12A H 0.4822 0.7618 0.4981 0.034 Uiso 1 1 calc R U . . .
H12B H 0.4151 0.9281 0.4337 0.034 Uiso 1 1 calc R U . . .
C9 C 0.06825(8) 0.4751(2) 0.25751(12) 0.0302(3) Uani 1 1 d . . . . .
H9 H 0.0518 0.6066 0.2854 0.036 Uiso 1 1 calc R U . . .
C8 C 0.06160(9) 0.2257(3) 0.10656(12) 0.0334(3) Uani 1 1 d . . . . .
H8 H 0.0408 0.1900 0.0330 0.040 Uiso 1 1 calc R U . . .
C1 C 0.25876(8) 0.0006(2) 0.65811(11) 0.0284(3) Uani 1 1 d . . . . .
H1A H 0.2934 -0.1175 0.6998 0.034 Uiso 1 1 calc R U . . .
H1B H 0.2220 0.0362 0.6947 0.034 Uiso 1 1 calc R U . . .
C10 C 0.03727(8) 0.4225(3) 0.14782(12) 0.0334(3) Uani 1 1 d . . . . .
H10 H 0.0003 0.5188 0.1020 0.040 Uiso 1 1 calc R U . . .
C13 C 0.47748(8) 0.8096(3) 0.33915(12) 0.0323(3) Uani 1 1 d . . . . .
H13A H 0.4377 0.8318 0.2709 0.048 Uiso 1 1 calc R U . . .
H13B H 0.5054 0.6705 0.3360 0.048 Uiso 1 1 calc R U . . .
H13C H 0.5114 0.9407 0.3535 0.048 Uiso 1 1 calc R U . . .

loop_
_atom_site_aniso_label
_atom_site_aniso_U_11
_atom_site_aniso_U_22
_atom_site_aniso_U_33
_atom_site_aniso_U_23
_atom_site_aniso_U_13
_atom_site_aniso_U_12
S1 0.0302(2) 0.0283(2) 0.0216(2) -0.00083(11) 0.00924(14) -0.00179(11)
O3 0.0330(5) 0.0282(5) 0.0249(4) -0.0036(4) 0.0118(4) -0.0085(4)
O2 0.0368(5) 0.0302(5) 0.0265(5) -0.0047(4) 0.0129(4) -0.0066(4)
O1 0.0466(6) 0.0286(6) 0.0346(6) -0.0008(4) 0.0192(5) -0.0097(4)
N2 0.0283(5) 0.0246(6) 0.0233(5) -0.0001(4) 0.0089(4) -0.0022(4)
N1 0.0297(5) 0.0216(5) 0.0230(5) 0.0010(4) 0.0097(4) -0.0012(4)
C11 0.0265(6) 0.0235(6) 0.0235(6) 0.0020(5) 0.0081(5) 0.0006(5)
C3 0.0249(6) 0.0222(6) 0.0226(6) 0.0001(5) 0.0076(5) 0.0021(5)
C5 0.0278(6) 0.0206(6) 0.0249(6) -0.0004(5) 0.0116(5) -0.0038(5)
C7 0.0296(6) 0.0240(7) 0.0256(6) -0.0021(5) 0.0120(5) -0.0032(5)
C2 0.0318(6) 0.0225(6) 0.0273(6) 0.0026(5) 0.0134(5) 0.0019(5)
C4 0.0314(6) 0.0209(6) 0.0242(6) -0.0026(5) 0.0111(5) -0.0017(5)
C6 0.0374(7) 0.0249(7) 0.0248(6) -0.0025(5) 0.0125(5) -0.0028(5)
C12 0.0307(7) 0.0248(7) 0.0291(7) -0.0025(5) 0.0106(5) -0.0064(5)
C9 0.0330(7) 0.0244(7) 0.0364(7) 0.0006(5) 0.0156(6) 0.0002(5)
C8 0.0402(8) 0.0345(8) 0.0238(7) 0.0013(5) 0.0081(6) -0.0044(6)
C1 0.0338(7) 0.0265(7) 0.0265(7) 0.0028(5) 0.0121(5) 0.0002(5)
C10 0.0348(7) 0.0311(8) 0.0333(7) 0.0076(6) 0.0098(6) 0.0007(6)
C13 0.0343(7) 0.0341(8) 0.0306(7) -0.0004(6) 0.0134(6) -0.0064(6)

loop_
_atom_type_symbol
_atom_type_description
_atom_type_scat_dispersion_real
_atom_type_scat_dispersion_imag
_atom_type_scat_source
C C 0.0181 0.0091 'International Tables Vol C Tables 4.2.6.8 and 6.1.1.4'
H H 0.0000 0.0000 'International Tables Vol C Tables 4.2.6.8 and 6.1.1.4'
N N 0.0311 0.0180 'International Tables Vol C Tables 4.2.6.8 and 6.1.1.4'
O O 0.0492 0.0322 'International Tables Vol C Tables 4.2.6.8 and 6.1.1.4'
S S 0.3331 0.5567 'International Tables Vol C Tables 4.2.6.8 and 6.1.1.4'

loop_
_geom_angle_atom_site_label_1
_geom_angle_atom_site_label_2
_geom_angle_atom_site_label_3
_geom_angle
_geom_angle_site_symmetry_1
_geom_angle_site_symmetry_3
_geom_angle_publ_flag
C3 S1 C1 91.85(6) . . ?
C11 O3 C12 115.86(10) . . ?
C3 N2 C11 117.62(11) . . ?
C3 N1 C2 117.09(11) . . ?
C3 N1 C4 121.87(11) . . ?
C2 N1 C4 121.04(11) . . ?
O3 C11 N2 108.36(11) . . ?
O2 C11 O3 123.70(12) . . ?
O2 C11 N2 127.92(12) . . ?
N2 C3 S1 130.01(10) . . ?
N2 C3 N1 118.31(12) . . ?
N1 C3 S1 111.68(9) . . ?
C7 C5 C4 123.14(12) . . ?
C7 C5 C6 119.37(12) . . ?
C6 C5 C4 117.46(11) . . ?
C5 C7 H7 120.0 . . ?
C5 C7 C9 120.08(12) . . ?
C9 C7 H7 120.0 . . ?
O1 C2 N1 122.86(12) . . ?
O1 C2 C1 126.02(12) . . ?
N1 C2 C1 111.12(11) . . ?
N1 C4 C5 114.02(10) . . ?
N1 C4 H4A 108.7 . . ?
N1 C4 H4B 108.7 . . ?
C5 C4 H4A 108.7 . . ?
C5 C4 H4B 108.7 . . ?
H4A C4 H4B 107.6 . . ?
C5 C6 H6 119.8 . . ?
C8 C6 C5 120.40(13) . . ?
C8 C6 H6 119.8 . . ?
O3 C12 H12A 110.4 . . ?
O3 C12 H12B 110.4 . . ?
O3 C12 C13 106.66(11) . . ?
H12A C12 H12B 108.6 . . ?
C13 C12 H12A 110.4 . . ?
C13 C12 H12B 110.4 . . ?
C7 C9 H9 119.9 . . ?
C10 C9 C7 120.20(13) . . ?
C10 C9 H9 119.9 . . ?
C6 C8 H8 119.9 . . ?
C6 C8 C10 120.15(14) . . ?
C10 C8 H8 119.9 . . ?
S1 C1 H1A 110.2 . . ?
S1 C1 H1B 110.2 . . ?
C2 C1 S1 107.71(9) . . ?
C2 C1 H1A 110.2 . . ?
C2 C1 H1B 110.2 . . ?
H1A C1 H1B 108.5 . . ?
C9 C10 C8 119.79(14) . . ?
C9 C10 H10 120.1 . . ?
C8 C10 H10 120.1 . . ?
C12 C13 H13A 109.5 . . ?
C12 C13 H13B 109.5 . . ?
C12 C13 H13C 109.5 . . ?
H13A C13 H13B 109.5 . . ?
H13A C13 H13C 109.5 . . ?
H13B C13 H13C 109.5 . . ?

loop_
_geom_bond_atom_site_label_1
_geom_bond_atom_site_label_2
_geom_bond_distance
_geom_bond_site_symmetry_2
_geom_bond_publ_flag
S1 C3 1.7529(13) . ?
S1 C1 1.8131(14) . ?
O3 C11 1.3422(15) . ?
O3 C12 1.4505(16) . ?
O2 C11 1.2145(16) . ?
O1 C2 1.2072(17) . ?
N2 C11 1.3850(17) . ?
N2 C3 1.2904(17) . ?
N1 C3 1.3770(17) . ?
N1 C2 1.3857(16) . ?
N1 C4 1.4597(16) . ?
C5 C7 1.3892(19) . ?
C5 C4 1.5158(18) . ?
C5 C6 1.3942(18) . ?
C7 H7 0.9300 . ?
C7 C9 1.3967(19) . ?
C2 C1 1.5045(18) . ?
C4 H4A 0.9700 . ?
C4 H4B 0.9700 . ?
C6 H6 0.9300 . ?
C6 C8 1.387(2) . ?
C12 H12A 0.9700 . ?
C12 H12B 0.9700 . ?
C12 C13 1.5064(19) . ?
C9 H9 0.9300 . ?
C9 C10 1.386(2) . ?
C8 H8 0.9300 . ?
C8 C10 1.388(2) . ?
C1 H1A 0.9700 . ?
C1 H1B 0.9700 . ?
C10 H10 0.9300 . ?
C13 H13A 0.9600 . ?
C13 H13B 0.9600 . ?
C13 H13C 0.9600 . ?

loop_
_geom_torsion_atom_site_label_1
_geom_torsion_atom_site_label_2
_geom_torsion_atom_site_label_3
_geom_torsion_atom_site_label_4
_geom_torsion
_geom_torsion_site_symmetry_1
_geom_torsion_site_symmetry_2
_geom_torsion_site_symmetry_3
_geom_torsion_site_symmetry_4
_geom_torsion_publ_flag
O1 C2 C1 S1 -174.00(12) . . . . ?
N1 C2 C1 S1 7.08(13) . . . . ?
C11 O3 C12 C13 174.67(11) . . . . ?
C11 N2 C3 S1 -4.68(19) . . . . ?
C11 N2 C3 N1 176.30(11) . . . . ?
C3 S1 C1 C2 -6.85(10) . . . . ?
C3 N2 C11 O3 166.13(11) . . . . ?
C3 N2 C11 O2 -15.4(2) . . . . ?
C3 N1 C2 O1 177.43(12) . . . . ?
C3 N1 C2 C1 -3.62(16) . . . . ?
C3 N1 C4 C5 -77.53(14) . . . . ?
C5 C7 C9 C10 0.3(2) . . . . ?
C5 C6 C8 C10 -0.7(2) . . . . ?
C7 C5 C4 N1 4.50(17) . . . . ?
C7 C5 C6 C8 1.3(2) . . . . ?
C7 C9 C10 C8 0.3(2) . . . . ?
C2 N1 C3 S1 -1.85(15) . . . . ?
C2 N1 C3 N2 177.35(11) . . . . ?
C2 N1 C4 C5 102.61(14) . . . . ?
C4 N1 C3 S1 178.28(9) . . . . ?
C4 N1 C3 N2 -2.53(18) . . . . ?
C4 N1 C2 O1 -2.7(2) . . . . ?
C4 N1 C2 C1 176.26(11) . . . . ?
C4 C5 C7 C9 176.91(12) . . . . ?
C4 C5 C6 C8 -176.82(12) . . . . ?
C6 C5 C7 C9 -1.10(19) . . . . ?
C6 C5 C4 N1 -177.45(11) . . . . ?
C6 C8 C10 C9 -0.1(2) . . . . ?
C12 O3 C11 O2 2.61(19) . . . . ?
C12 O3 C11 N2 -178.88(11) . . . . ?
C1 S1 C3 N2 -173.87(13) . . . . ?
C1 S1 C3 N1 5.20(10) . . . . ?
